data_4108838
loop_
_publ_author_name
'Pierre Dechambenoit'
'Sylvie Ferlay'
'Nathalie Kyritsakas'
'Mir Wais Hosseini'

_publ_section_title
;
 Molecular Tectonics: Control of Reversible Water Release in Porous
 Charge-Assisted H-Bonded Networks
;
_journal_name_full 'Journal of the American Chemical Society'
_journal_page_first 17106
_journal_page_last 17113
_journal_paper_doi 10.1021/ja806916t
_journal_volume 130
_journal_year 2008
_chemical_formula_moiety '3(C14 H20 N4), 2(C6 Fe N6)'
_chemical_formula_sum 'C54 H60 Fe2 N24'
_chemical_formula_weight 1156.96
_chemical_name_systematic
;
 ?
;
_space_group_IT_number 2
_symmetry_cell_setting triclinic
_symmetry_space_group_name_Hall '-P 1'
_symmetry_space_group_name_H-M 'P -1'
_atom_sites_solution_hydrogens geom
_atom_sites_solution_primary direct
_atom_sites_solution_secondary difmap
_audit_creation_method SHELXL-97
_cell_angle_alpha 84.987(2)
_cell_angle_beta 89.044(3)
_cell_angle_gamma 83.821(2)
_cell_formula_units_Z 1
_cell_length_a 7.2138(6)
_cell_length_b 12.1706(11)
_cell_length_c 17.3090(16)
_cell_measurement_reflns_used 1722
_cell_measurement_temperature 173(2)
_cell_measurement_theta_max 23.14
_cell_measurement_theta_min 2.84
_cell_volume 1505.0(2)
_computing_cell_refinement 'Bruker SMART'
_computing_data_collection 'Bruker SMART'
_computing_data_reduction 'Bruker SAINT'
_computing_molecular_graphics 'Bruker SHELXTL'
_computing_publication_material 'Bruker SHELXTL'
_computing_structure_refinement 'SHELXL-97 (Sheldrick, 1997)'
_computing_structure_solution 'SHELXS-97 (Sheldrick, 1990)'
_diffrn_ambient_temperature 173(2)
_diffrn_measured_fraction_theta_full 0.968
_diffrn_measured_fraction_theta_max 0.968
_diffrn_measurement_device_type 'CCD area detector'
_diffrn_measurement_method 'phi and omega scans'
_diffrn_radiation_monochromator graphite
_diffrn_radiation_source 'fine-focus sealed tube'
_diffrn_radiation_type MoK\a
_diffrn_radiation_wavelength 0.71073
_diffrn_reflns_av_R_equivalents 0.0346
_diffrn_reflns_av_sigmaI/netI 0.0824
_diffrn_reflns_limit_h_max 9
_diffrn_reflns_limit_h_min -8
_diffrn_reflns_limit_k_max 13
_diffrn_reflns_limit_k_min -15
_diffrn_reflns_limit_l_max 21
_diffrn_reflns_limit_l_min -22
_diffrn_reflns_number 10289
_diffrn_reflns_theta_full 27.00
_diffrn_reflns_theta_max 27.00
_diffrn_reflns_theta_min 2.78
_exptl_absorpt_coefficient_mu 0.539
_exptl_absorpt_correction_T_max 0.9684
_exptl_absorpt_correction_T_min 0.9481
_exptl_absorpt_correction_type multi-scan
_exptl_absorpt_process_details sadabs
_exptl_crystal_colour colorless
_exptl_crystal_density_diffrn 1.277
_exptl_crystal_density_meas ?
_exptl_crystal_description prism
_exptl_crystal_F_000 604
_exptl_crystal_size_max 0.10
_exptl_crystal_size_mid 0.08
_exptl_crystal_size_min 0.06
_refine_diff_density_max 0.389
_refine_diff_density_min -0.507
_refine_diff_density_rms 0.073
_refine_ls_extinction_method none
_refine_ls_goodness_of_fit_ref 1.283
_refine_ls_hydrogen_treatment constr
_refine_ls_matrix_type full
_refine_ls_number_parameters 361
_refine_ls_number_reflns 6335
_refine_ls_number_restraints 0
_refine_ls_restrained_S_all 1.283
_refine_ls_R_factor_all 0.0930
_refine_ls_R_factor_gt 0.0487
_refine_ls_shift/su_max 0.001
_refine_ls_shift/su_mean 0.000
_refine_ls_structure_factor_coef Fsqd
_refine_ls_weighting_details 'calc w=1/[\s^2^(Fo^2^)+(0.0000P)^2^+0.0000P] where P=(Fo^2^+2Fc^2^)/3'
_refine_ls_weighting_scheme calc
_refine_ls_wR_factor_gt 0.0656
_refine_ls_wR_factor_ref 0.0718
_reflns_number_gt 4018
_reflns_number_total 6335
_reflns_threshold_expression >2sigma(I)
_cod_data_source_file ja806916t_si_008.cif
_cod_data_source_block e990a
_cod_depositor_comments
;
The following automatic conversions were performed:

'_exptl_crystal_density_meas' value 'none' was changed to '?' - the
value is perceived as not measured.

Automatic conversion script
Id: cif_fix_values 3008 2015-01-20 13:52:24Z robertas 
;
_cod_database_code 4108838

loop_
_symmetry_equiv_pos_as_xyz
'x, y, z'
'-x, -y, -z'

loop_
_atom_site_label
_atom_site_type_symbol
_atom_site_fract_x
_atom_site_fract_y
_atom_site_fract_z
_atom_site_U_iso_or_equiv
_atom_site_adp_type
_atom_site_occupancy
_atom_site_symmetry_multiplicity
_atom_site_calc_flag
_atom_site_refinement_flags
C1 C 0.8298(3) 0.8456(2) 1.00089(15) 0.0239(7) Uani 1 1 d .
N1 N 0.8302(3) 0.75016(18) 1.04267(12) 0.0267(6) Uani 1 1 d .
H1 H 0.7268 0.7347 1.0670 0.032 Uiso 1 1 calc R
C2 C 0.9952(4) 0.6678(2) 1.05081(16) 0.0341(8) Uani 1 1 d .
H2A H 0.9559 0.5921 1.0562 0.041 Uiso 1 1 calc R
H2B H 1.0648 0.6784 1.0979 0.041 Uiso 1 1 calc R
C3 C 1.1199(4) 0.6815(2) 0.97968(17) 0.0400(9) Uani 1 1 d .
H3A H 1.0592 0.6572 0.9342 0.048 Uiso 1 1 calc R
H3B H 1.2399 0.6347 0.9883 0.048 Uiso 1 1 calc R
C4 C 1.1549(3) 0.8018(2) 0.96411(17) 0.0334(8) Uani 1 1 d .
H4A H 1.2313 0.8232 1.0062 0.040 Uiso 1 1 calc R
H4B H 1.2243 0.8122 0.9146 0.040 Uiso 1 1 calc R
N2 N 0.9766(3) 0.87178(18) 0.95976(12) 0.0261(6) Uani 1 1 d .
H2 H 0.9670 0.9333 0.9287 0.031 Uiso 1 1 calc R
C5 C 0.6589(3) 0.9252(2) 1.00011(15) 0.0211(7) Uani 1 1 d .
C6 C 0.5758(3) 0.9520(2) 1.07051(15) 0.0219(7) Uani 1 1 d .
H6 H 0.6274 0.9194 1.1183 0.026 Uiso 1 1 calc R
C7 C 0.4171(3) 1.0269(2) 1.06941(16) 0.0237(7) Uani 1 1 d .
H7 H 0.3595 1.0456 1.1169 0.028 Uiso 1 1 calc R
C8 C 0.7928(3) 0.0779(2) 0.40223(15) 0.0186(6) Uani 1 1 d .
N3 N 0.9344(3) 0.11495(17) 0.43493(12) 0.0239(6) Uani 1 1 d .
H3 H 0.9319 0.1197 0.4854 0.029 Uiso 1 1 calc R
C9 C 1.0960(3) 0.1485(2) 0.39029(16) 0.0349(8) Uani 1 1 d .
H9A H 1.1921 0.0843 0.3884 0.042 Uiso 1 1 calc R
H9B H 1.1507 0.2071 0.4158 0.042 Uiso 1 1 calc R
C10 C 1.0372(4) 0.1915(2) 0.30923(16) 0.0341(8) Uani 1 1 d .
H10A H 1.1491 0.2036 0.2770 0.041 Uiso 1 1 calc R
H10B H 0.9599 0.2637 0.3106 0.041 Uiso 1 1 calc R
C11 C 0.9268(4) 0.1100(2) 0.27330(16) 0.0296(7) Uani 1 1 d .
H11A H 0.8705 0.1449 0.2241 0.036 Uiso 1 1 calc R
H11B H 1.0110 0.0438 0.2614 0.036 Uiso 1 1 calc R
N4 N 0.7791(3) 0.07650(17) 0.32704(12) 0.0222(5) Uani 1 1 d .
H4 H 0.6781 0.0548 0.3080 0.027 Uiso 1 1 calc R
C12 C 0.6408(3) 0.0371(2) 0.45287(15) 0.0182(6) Uani 1 1 d .
C13 C 0.5629(3) 0.1018(2) 0.50995(14) 0.0206(6) Uani 1 1 d .
H13 H 0.6070 0.1712 0.5166 0.025 Uiso 1 1 calc R
C14 C 0.4204(3) 0.0650(2) 0.55739(15) 0.0202(6) Uani 1 1 d .
H14 H 0.3657 0.1090 0.5962 0.024 Uiso 1 1 calc R
C15 C 0.2847(3) 0.5516(2) 0.60047(16) 0.0204(6) Uani 1 1 d .
N5 N 0.2687(3) 0.52981(18) 0.67560(12) 0.0234(6) Uani 1 1 d .
H5 H 0.1665 0.5031 0.6939 0.028 Uiso 1 1 calc R
C16 C 0.4123(3) 0.5476(2) 0.73076(16) 0.0285(7) Uani 1 1 d .
H16A H 0.4963 0.4783 0.7416 0.034 Uiso 1 1 calc R
H16B H 0.3529 0.5681 0.7802 0.034 Uiso 1 1 calc R
C17 C 0.5241(4) 0.6396(2) 0.69717(16) 0.0331(8) Uani 1 1 d .
H17A H 0.4464 0.7119 0.6966 0.040 Uiso 1 1 calc R
H17B H 0.6343 0.6428 0.7299 0.040 Uiso 1 1 calc R
C18 C 0.5866(3) 0.6182(2) 0.61535(16) 0.0355(8) Uani 1 1 d .
H18A H 0.6445 0.6831 0.5912 0.043 Uiso 1 1 calc R
H18B H 0.6813 0.5529 0.6169 0.043 Uiso 1 1 calc R
N6 N 0.4294(3) 0.59844(18) 0.56906(13) 0.0272(6) Uani 1 1 d .
H6A H 0.4301 0.6180 0.5189 0.033 Uiso 1 1 calc R
C19 C 0.1372(3) 0.5248(2) 0.54859(15) 0.0198(6) Uani 1 1 d .
C20 C 0.0724(3) 0.4209(2) 0.55804(15) 0.0206(7) Uani 1 1 d .
H20 H 0.1221 0.3671 0.5975 0.025 Uiso 1 1 calc R
C21 C 0.0654(3) 0.6035(2) 0.49065(15) 0.0217(7) Uani 1 1 d .
H21 H 0.1109 0.6742 0.4844 0.026 Uiso 1 1 calc R
Fe2 Fe 0.74332(5) 0.22100(4) 0.73719(2) 0.02124(11) Uani 1 1 d .
C22 C 0.5808(4) 0.2764(2) 0.81956(16) 0.0242(7) Uani 1 1 d .
N7 N 0.4889(3) 0.30923(19) 0.86942(14) 0.0369(7) Uani 1 1 d .
C23 C 0.8745(3) 0.3523(2) 0.74004(15) 0.0219(7) Uani 1 1 d .
N8 N 0.9491(3) 0.4319(2) 0.74119(13) 0.0327(6) Uani 1 1 d .
C24 C 0.5934(3) 0.2977(2) 0.65250(16) 0.0214(7) Uani 1 1 d .
N9 N 0.5188(3) 0.34008(19) 0.59716(13) 0.0274(6) Uani 1 1 d .
C25 C 0.8995(3) 0.1670(2) 0.65345(16) 0.0205(7) Uani 1 1 d .
N10 N 0.9789(3) 0.13826(18) 0.59875(13) 0.0263(6) Uani 1 1 d .
C26 C 0.6109(3) 0.0899(2) 0.73519(15) 0.0223(7) Uani 1 1 d .
N11 N 0.5370(3) 0.0106(2) 0.73451(13) 0.0314(6) Uani 1 1 d .
C27 C 0.8996(3) 0.1350(2) 0.81669(15) 0.0208(7) Uani 1 1 d .
N12 N 0.9824(3) 0.07842(19) 0.86346(13) 0.0276(6) Uani 1 1 d .

loop_
_atom_site_aniso_label
_atom_site_aniso_U_11
_atom_site_aniso_U_22
_atom_site_aniso_U_33
_atom_site_aniso_U_23
_atom_site_aniso_U_13
_atom_site_aniso_U_12
C1 0.0239(15) 0.0259(19) 0.0207(16) 0.0021(14) -0.0011(12) -0.0005(13)
N1 0.0223(12) 0.0244(15) 0.0306(15) 0.0055(12) 0.0046(11) 0.0039(11)
C2 0.0380(18) 0.0244(19) 0.038(2) 0.0026(15) 0.0054(15) 0.0023(15)
C3 0.0365(18) 0.037(2) 0.042(2) 0.0023(17) 0.0058(16) 0.0116(16)
C4 0.0225(16) 0.033(2) 0.041(2) 0.0015(16) 0.0061(14) 0.0055(14)
N2 0.0229(12) 0.0255(15) 0.0269(14) 0.0087(11) 0.0017(11) 0.0015(11)
C5 0.0177(14) 0.0183(17) 0.0255(17) 0.0050(13) 0.0018(12) 0.0007(12)
C6 0.0236(15) 0.0202(18) 0.0208(16) 0.0028(13) 0.0001(13) -0.0004(13)
C7 0.0217(15) 0.0262(18) 0.0227(16) -0.0004(14) 0.0057(13) -0.0032(13)
C8 0.0204(14) 0.0139(16) 0.0211(16) -0.0034(13) 0.0023(12) 0.0010(12)
N3 0.0219(12) 0.0288(15) 0.0227(14) -0.0061(11) 0.0042(10) -0.0086(11)
C9 0.0255(16) 0.045(2) 0.037(2) -0.0055(17) 0.0082(14) -0.0152(15)
C10 0.0315(17) 0.039(2) 0.0331(19) 0.0004(16) 0.0100(14) -0.0124(15)
C11 0.0315(16) 0.031(2) 0.0256(17) 0.0008(14) 0.0098(13) -0.0046(14)
N4 0.0200(12) 0.0254(15) 0.0216(14) -0.0013(11) 0.0020(10) -0.0057(10)
C12 0.0147(13) 0.0191(17) 0.0207(16) -0.0002(13) -0.0012(11) -0.0022(12)
C13 0.0199(14) 0.0184(17) 0.0240(16) -0.0012(13) 0.0006(12) -0.0056(12)
C14 0.0194(14) 0.0220(18) 0.0193(16) -0.0037(13) 0.0003(12) -0.0015(13)
C15 0.0198(14) 0.0153(17) 0.0248(16) 0.0008(13) -0.0009(12) 0.0014(12)
N5 0.0218(12) 0.0252(15) 0.0228(14) 0.0019(11) 0.0016(10) -0.0047(11)
C16 0.0295(16) 0.0288(19) 0.0275(18) 0.0000(14) -0.0072(13) -0.0053(14)
C17 0.0333(17) 0.027(2) 0.040(2) -0.0010(15) -0.0122(15) -0.0082(14)
C18 0.0243(16) 0.044(2) 0.039(2) 0.0087(16) -0.0102(14) -0.0154(15)
N6 0.0244(13) 0.0313(16) 0.0254(14) 0.0112(12) -0.0048(11) -0.0113(11)
C19 0.0163(14) 0.0203(17) 0.0226(16) 0.0007(13) 0.0016(12) -0.0028(12)
C20 0.0176(14) 0.0186(17) 0.0240(16) 0.0046(13) -0.0007(12) -0.0002(12)
C21 0.0211(15) 0.0158(16) 0.0278(17) 0.0032(13) 0.0002(13) -0.0043(12)
Fe2 0.0198(2) 0.0226(3) 0.0206(2) 0.00320(19) 0.00068(17) -0.00321(18)
C22 0.0252(16) 0.0198(18) 0.0261(18) 0.0048(14) 0.0017(13) -0.0015(13)
N7 0.0408(16) 0.0327(18) 0.0353(17) -0.0001(13) 0.0156(13) -0.0007(13)
C23 0.0206(14) 0.029(2) 0.0152(15) 0.0000(14) 0.0039(12) -0.0013(14)
N8 0.0328(14) 0.0343(17) 0.0325(16) 0.0004(13) 0.0048(12) -0.0135(13)
C24 0.0195(15) 0.0203(18) 0.0238(17) -0.0011(14) 0.0057(13) -0.0010(13)
N9 0.0276(13) 0.0267(16) 0.0262(15) 0.0032(12) -0.0009(11) 0.0011(11)
C25 0.0197(15) 0.0174(17) 0.0235(17) 0.0065(13) -0.0067(13) -0.0029(13)
N10 0.0275(13) 0.0265(16) 0.0236(15) 0.0026(12) 0.0020(11) -0.0016(11)
C26 0.0224(15) 0.028(2) 0.0153(15) 0.0010(14) -0.0026(12) -0.0003(14)
N11 0.0352(15) 0.0354(17) 0.0245(15) 0.0046(12) -0.0064(12) -0.0130(13)
C27 0.0215(15) 0.0233(18) 0.0186(16) -0.0048(14) 0.0033(12) -0.0051(13)
N12 0.0272(14) 0.0267(16) 0.0276(15) 0.0037(12) -0.0045(11) -0.0019(12)

loop_
_atom_type_symbol
_atom_type_description
_atom_type_scat_dispersion_real
_atom_type_scat_dispersion_imag
_atom_type_scat_source
C C 0.0033 0.0016 'International Tables Vol C Tables 4.2.6.8 and 6.1.1.4'
Fe Fe 0.3463 0.8444 'International Tables Vol C Tables 4.2.6.8 and 6.1.1.4'
N N 0.0061 0.0033 'International Tables Vol C Tables 4.2.6.8 and 6.1.1.4'
H H 0.0000 0.0000 'International Tables Vol C Tables 4.2.6.8 and 6.1.1.4'

loop_
_geom_angle_atom_site_label_1
_geom_angle_atom_site_label_2
_geom_angle_atom_site_label_3
_geom_angle
_geom_angle_site_symmetry_1
_geom_angle_site_symmetry_3
N2 C1 N1 121.7(2) . .
N2 C1 C5 119.6(2) . .
N1 C1 C5 118.7(2) . .
C1 N1 C2 123.2(2) . .
C1 N1 H1 118.4 . .
C2 N1 H1 118.4 . .
N1 C2 C3 109.4(2) . .
N1 C2 H2A 109.8 . .
C3 C2 H2A 109.8 . .
N1 C2 H2B 109.8 . .
C3 C2 H2B 109.8 . .
H2A C2 H2B 108.3 . .
C2 C3 C4 109.8(2) . .
C2 C3 H3A 109.7 . .
C4 C3 H3A 109.7 . .
C2 C3 H3B 109.7 . .
C4 C3 H3B 109.7 . .
H3A C3 H3B 108.2 . .
N2 C4 C3 109.5(2) . .
N2 C4 H4A 109.8 . .
C3 C4 H4A 109.8 . .
N2 C4 H4B 109.8 . .
C3 C4 H4B 109.8 . .
H4A C4 H4B 108.2 . .
C1 N2 C4 122.1(2) . .
C1 N2 H2 119.0 . .
C4 N2 H2 119.0 . .
C7 C5 C6 120.3(2) 2_677 .
C7 C5 C1 120.6(2) 2_677 .
C6 C5 C1 119.2(2) . .
C7 C6 C5 118.9(2) . .
C7 C6 H6 120.5 . .
C5 C6 H6 120.5 . .
C6 C7 C5 120.8(2) . 2_677
C6 C7 H7 119.6 . .
C5 C7 H7 119.6 2_677 .
N4 C8 N3 122.6(2) . .
N4 C8 C12 118.8(2) . .
N3 C8 C12 118.7(2) . .
C8 N3 C9 122.3(2) . .
C8 N3 H3 118.9 . .
C9 N3 H3 118.9 . .
N3 C9 C10 109.7(2) . .
N3 C9 H9A 109.7 . .
C10 C9 H9A 109.7 . .
N3 C9 H9B 109.7 . .
C10 C9 H9B 109.7 . .
H9A C9 H9B 108.2 . .
C9 C10 C11 110.7(2) . .
C9 C10 H10A 109.5 . .
C11 C10 H10A 109.5 . .
C9 C10 H10B 109.5 . .
C11 C10 H10B 109.5 . .
H10A C10 H10B 108.1 . .
N4 C11 C10 110.0(2) . .
N4 C11 H11A 109.7 . .
C10 C11 H11A 109.7 . .
N4 C11 H11B 109.7 . .
C10 C11 H11B 109.7 . .
H11A C11 H11B 108.2 . .
C8 N4 C11 122.2(2) . .
C8 N4 H4 118.9 . .
C11 N4 H4 118.9 . .
C14 C12 C13 121.0(2) 2_656 .
C14 C12 C8 119.6(2) 2_656 .
C13 C12 C8 119.4(2) . .
C12 C13 C14 120.0(2) . .
C12 C13 H13 120.0 . .
C14 C13 H13 120.0 . .
C12 C14 C13 119.0(2) 2_656 .
C12 C14 H14 120.5 2_656 .
C13 C14 H14 120.5 . .
N5 C15 N6 121.7(2) . .
N5 C15 C19 119.7(2) . .
N6 C15 C19 118.7(2) . .
C15 N5 C16 123.3(2) . .
C15 N5 H5 118.3 . .
C16 N5 H5 118.3 . .
N5 C16 C17 109.7(2) . .
N5 C16 H16A 109.7 . .
C17 C16 H16A 109.7 . .
N5 C16 H16B 109.7 . .
C17 C16 H16B 109.7 . .
H16A C16 H16B 108.2 . .
C18 C17 C16 109.8(2) . .
C18 C17 H17A 109.7 . .
C16 C17 H17A 109.7 . .
C18 C17 H17B 109.7 . .
C16 C17 H17B 109.7 . .
H17A C17 H17B 108.2 . .
N6 C18 C17 110.6(2) . .
N6 C18 H18A 109.5 . .
C17 C18 H18A 109.5 . .
N6 C18 H18B 109.5 . .
C17 C18 H18B 109.5 . .
H18A C18 H18B 108.1 . .
C15 N6 C18 121.7(2) . .
C15 N6 H6A 119.1 . .
C18 N6 H6A 119.1 . .
C21 C19 C20 120.4(2) . .
C21 C19 C15 119.9(3) . .
C20 C19 C15 119.7(3) . .
C21 C20 C19 119.4(3) 2_566 .
C21 C20 H20 120.3 2_566 .
C19 C20 H20 120.3 . .
C19 C21 C20 120.2(3) . 2_566
C19 C21 H21 119.9 . .
C20 C21 H21 119.9 2_566 .
C25 Fe2 C24 83.19(11) . .
C25 Fe2 C23 92.35(11) . .
C24 Fe2 C23 88.79(11) . .
C25 Fe2 C22 178.51(12) . .
C24 Fe2 C22 95.38(11) . .
C23 Fe2 C22 88.04(10) . .
C25 Fe2 C26 88.15(11) . .
C24 Fe2 C26 91.35(11) . .
C23 Fe2 C26 179.49(12) . .
C22 Fe2 C26 91.45(11) . .
C25 Fe2 C27 92.89(10) . .
C24 Fe2 C27 175.48(12) . .
C23 Fe2 C27 93.63(11) . .
C22 Fe2 C27 88.52(11) . .
C26 Fe2 C27 86.27(11) . .
N7 C22 Fe2 178.2(3) . .
N8 C23 Fe2 178.5(3) . .
N9 C24 Fe2 173.1(2) . .
N10 C25 Fe2 173.5(2) . .
N11 C26 Fe2 178.1(2) . .
N12 C27 Fe2 174.8(2) . .

loop_
_geom_bond_atom_site_label_1
_geom_bond_atom_site_label_2
_geom_bond_distance
_geom_bond_site_symmetry_2
C1 N2 1.318(3) .
C1 N1 1.313(3) .
C1 C5 1.484(3) .
N1 C2 1.471(3) .
N1 H1 0.8800 .
C2 C3 1.520(3) .
C2 H2A 0.9900 .
C2 H2B 0.9900 .
C3 C4 1.512(4) .
C3 H3A 0.9900 .
C3 H3B 0.9900 .
C4 N2 1.464(3) .
C4 H4A 0.9900 .
C4 H4B 0.9900 .
N2 H2 0.8800 .
C5 C7 1.385(3) 2_677
C5 C6 1.398(3) .
C6 C7 1.383(3) .
C6 H6 0.9500 .
C7 C5 1.385(3) 2_677
C7 H7 0.9500 .
C8 N4 1.308(3) .
C8 N3 1.316(3) .
C8 C12 1.492(3) .
N3 C9 1.463(3) .
N3 H3 0.8800 .
C9 C10 1.505(4) .
C9 H9A 0.9900 .
C9 H9B 0.9900 .
C10 C11 1.516(3) .
C10 H10A 0.9900 .
C10 H10B 0.9900 .
C11 N4 1.470(3) .
C11 H11A 0.9900 .
C11 H11B 0.9900 .
N4 H4 0.8800 .
C12 C14 1.388(3) 2_656
C12 C13 1.391(3) .
C13 C14 1.393(3) .
C13 H13 0.9500 .
C14 C12 1.388(3) 2_656
C14 H14 0.9500 .
C15 N5 1.310(3) .
C15 N6 1.329(3) .
C15 C19 1.484(3) .
N5 C16 1.466(3) .
N5 H5 0.8800 .
C16 C17 1.519(3) .
C16 H16A 0.9900 .
C16 H16B 0.9900 .
C17 C18 1.515(3) .
C17 H17A 0.9900 .
C17 H17B 0.9900 .
C18 N6 1.452(3) .
C18 H18A 0.9900 .
C18 H18B 0.9900 .
N6 H6A 0.8800 .
C19 C21 1.391(3) .
C19 C20 1.391(3) .
C20 C21 1.386(3) 2_566
C20 H20 0.9500 .
C21 C20 1.386(3) 2_566
C21 H21 0.9500 .
Fe2 C25 1.938(3) .
Fe2 C24 1.946(3) .
Fe2 C23 1.947(3) .
Fe2 C22 1.950(3) .
Fe2 C26 1.949(3) .
Fe2 C27 1.951(3) .
C22 N7 1.152(3) .
C23 N8 1.160(3) .
C24 N9 1.159(3) .
C25 N10 1.159(3) .
C26 N11 1.152(3) .
C27 N12 1.147(3) .
